data_4307980
loop_
_publ_author_name
'Sumito Ishizu'
'Hiroyasu Sugiyama'
'Brian K. Breedlove'
'Kazuko Matsumoto'

_publ_section_title
;
C-H Cleavage and Double Alkyl Additions to the Disulfido Ligand in
Dicyanido-Bridged Ru2S2 Complexes
;
_journal_name_full 'Inorganic Chemistry'
_journal_page_first 3726
_journal_page_last 3735
_journal_paper_doi 10.1021/ic062460k
_journal_volume 46
_journal_year 2007
_chemical_formula_sum 'C24 H44 Br2 F6 N2 O18 P4 Ru2 S4'
_chemical_formula_weight 1376.69
_chemical_name_systematic
;
?
;
_space_group_IT_number 2
_symmetry_cell_setting triclinic
_symmetry_space_group_name_Hall '-P 1'
_symmetry_space_group_name_H-M 'P -1'
_atom_sites_solution_hydrogens geom
_atom_sites_solution_primary direct
_atom_sites_solution_secondary difmap
_audit_creation_method SHELXL-97
_cell_angle_alpha 104.220(3)
_cell_angle_beta 94.368(3)
_cell_angle_gamma 101.795(3)
_cell_formula_units_Z 2
_cell_length_a 12.960(2)
_cell_length_b 13.624(2)
_cell_length_c 14.275(2)
_cell_measurement_reflns_used 'reflections from 45 data frames'
_cell_measurement_temperature 293(2)
_cell_volume 2370.4(6)
_computing_cell_refinement 'Bruker SMART'
_computing_data_collection 'Bruker SMART'
_computing_data_reduction 'Bruker SAINT'
_computing_molecular_graphics 'Bruker SHELXTL'
_computing_publication_material 'Bruker SHELXTL'
_computing_structure_refinement 'SHELXL-97 (Sheldrick, 1997)'
_computing_structure_solution 'SHELXS-97 (Sheldrick, 1990)'
_diffrn_ambient_temperature 293(2)
_diffrn_measured_fraction_theta_full 0.913
_diffrn_measured_fraction_theta_max 0.913
_diffrn_measurement_device_type 'CCD area detector'
_diffrn_measurement_method 'phi and omega scans'
_diffrn_radiation_monochromator graphite
_diffrn_radiation_source 'fine-focus sealed tube'
_diffrn_radiation_type MoK\a
_diffrn_radiation_wavelength 0.71073
_diffrn_reflns_av_R_equivalents 0.0373
_diffrn_reflns_av_sigmaI/netI 0.0684
_diffrn_reflns_limit_h_max 15
_diffrn_reflns_limit_h_min -16
_diffrn_reflns_limit_k_max 17
_diffrn_reflns_limit_k_min -17
_diffrn_reflns_limit_l_max 18
_diffrn_reflns_limit_l_min -18
_diffrn_reflns_number 14205
_diffrn_reflns_theta_full 27.54
_diffrn_reflns_theta_max 27.54
_diffrn_reflns_theta_min 1.58
_diffrn_standards_number '50 standard frames at start and end'
_exptl_absorpt_coefficient_mu 2.724
_exptl_absorpt_correction_type multi-scan
_exptl_absorpt_process_details 'Blessing,R., Acta Cryst. (1995) A51 33-38.'
_exptl_crystal_colour green
_exptl_crystal_density_diffrn 1.929
_exptl_crystal_density_method 'not measured'
_exptl_crystal_F_000 1364
_refine_diff_density_max 2.130
_refine_diff_density_min -1.620
_refine_diff_density_rms 0.229
_refine_ls_extinction_method none
_refine_ls_goodness_of_fit_ref 1.078
_refine_ls_hydrogen_treatment mixed
_refine_ls_matrix_type full
_refine_ls_number_parameters 491
_refine_ls_number_reflns 9985
_refine_ls_number_restraints 0
_refine_ls_restrained_S_all 1.078
_refine_ls_R_factor_all 0.0721
_refine_ls_R_factor_gt 0.0635
_refine_ls_shift/su_max 0.062
_refine_ls_shift/su_mean 0.001
_refine_ls_structure_factor_coef Fsqd
_refine_ls_weighting_details 'calc w=1/[\s^2^(Fo^2^)+(0.1301P)^2^+0.0507P] where P=(Fo^2^+2Fc^2^)/3'
_refine_ls_weighting_scheme calc
_refine_ls_wR_factor_gt 0.1795
_refine_ls_wR_factor_ref 0.1883
_reflns_number_gt 8386
_reflns_number_total 9985
_reflns_threshold_expression >2sigma(I)
_cod_data_source_file ic062460ksi20070204_124206_02.cif
_cod_data_source_block complex4Br
_cod_original_cell_volume 2370.2(7)
_cod_database_code 4307980

loop_
_symmetry_equiv_pos_as_xyz
'x, y, z'
'-x, -y, -z'

loop_
_atom_site_label
_atom_site_type_symbol
_atom_site_fract_x
_atom_site_fract_y
_atom_site_fract_z
_atom_site_U_iso_or_equiv
_atom_site_adp_type
_atom_site_occupancy
_atom_site_symmetry_multiplicity
_atom_site_calc_flag
_atom_site_refinement_flags
_atom_site_disorder_assembly
_atom_site_disorder_group
C7 C 0.6714(5) 0.4280(5) 0.5615(4) 0.0255(13) Uani 1 1 d . . .
H7A H 0.6320 0.4813 0.5713 0.038 Uiso 1 1 calc R . .
H7B H 0.6665 0.3958 0.6143 0.038 Uiso 1 1 calc R . .
H7C H 0.6425 0.3766 0.5011 0.038 Uiso 1 1 calc R . .
Ru1 Ru 0.58641(3) 0.33062(3) 0.19070(3) 0.01284(13) Uani 1 1 d . . .
Ru2 Ru 0.75405(3) 0.55714(3) 0.36284(3) 0.01326(13) Uani 1 1 d . . .
Br1 Br 0.74690(4) 0.35915(4) 0.32213(4) 0.01777(15) Uani 1 1 d . . .
Br2 Br 0.68902(4) 0.51163(4) 0.17498(4) 0.01653(15) Uani 1 1 d . . .
P4 P 0.76217(11) 0.72906(11) 0.39041(10) 0.0165(3) Uani 1 1 d . . .
P1 P 0.50653(11) 0.17409(11) 0.20936(10) 0.0171(3) Uani 1 1 d . . .
S1 S 0.49620(10) 0.40767(10) 0.29928(9) 0.0160(3) Uani 1 1 d . . .
P3 P 0.81254(11) 0.57579(11) 0.52142(10) 0.0158(3) Uani 1 1 d . . .
P2 P 0.45361(11) 0.31068(11) 0.07087(10) 0.0150(3) Uani 1 1 d . . .
S2 S 0.58688(10) 0.53347(10) 0.39183(9) 0.0162(3) Uani 1 1 d . . .
O4 O 0.3426(3) 0.2633(3) 0.1002(3) 0.0195(8) Uani 1 1 d . . .
O8 O 0.7693(3) 0.6617(3) 0.5932(3) 0.0179(8) Uani 1 1 d . . .
O10 O 0.8641(3) 0.7951(3) 0.4637(3) 0.0212(8) Uani 1 1 d . . .
O11 O 0.6655(3) 0.7676(3) 0.4352(3) 0.0249(9) Uani 1 1 d . . .
O3 O 0.4699(3) 0.0937(3) 0.1067(3) 0.0258(9) Uani 1 1 d . . .
O6 O 0.4375(3) 0.4110(3) 0.0389(3) 0.0202(8) Uani 1 1 d . . .
N1 N 0.6839(4) 0.2646(4) 0.0952(3) 0.0190(10) Uani 1 1 d . . .
N2 N 0.9073(4) 0.5707(3) 0.3246(3) 0.0166(9) Uani 1 1 d . . .
O7 O 0.7811(3) 0.4734(3) 0.5584(3) 0.0200(8) Uani 1 1 d . . .
O2 O 0.4067(3) 0.1774(3) 0.2651(3) 0.0244(9) Uani 1 1 d . . .
O1 O 0.5721(3) 0.1229(3) 0.2736(3) 0.0295(10) Uani 1 1 d . . .
O12 O 0.7647(3) 0.7751(3) 0.2981(3) 0.0224(8) Uani 1 1 d . . .
O5 O 0.4721(3) 0.2402(3) -0.0281(3) 0.0224(8) Uani 1 1 d . . .
S3 S 0.68851(12) 0.21223(12) 0.73319(11) 0.0267(3) Uiso 1 1 d . . .
C14 C 0.9830(4) 0.5618(4) 0.2916(4) 0.0192(11) Uani 1 1 d . . .
C13 C 0.7535(4) 0.2408(4) 0.0575(4) 0.0179(11) Uani 1 1 d . . .
O9 O 0.9349(3) 0.5918(3) 0.5535(3) 0.0227(9) Uani 1 1 d . . .
C22 C 1.0502(4) 0.4648(4) 0.1484(4) 0.0186(11) Uani 1 1 d . . .
C19 C 1.0019(4) 0.3257(4) -0.0355(4) 0.0185(11) Uani 1 1 d . . .
H19 H 0.9853 0.2796 -0.0974 0.022 Uiso 1 1 calc R . .
C21 C 1.1115(4) 0.4809(4) 0.0749(4) 0.0204(11) Uani 1 1 d . . .
H21 H 1.1684 0.5384 0.0872 0.024 Uiso 1 1 calc R . .
C17 C 0.9669(4) 0.3780(4) 0.1296(4) 0.0191(11) Uani 1 1 d . . .
H17 H 0.9281 0.3662 0.1796 0.023 Uiso 1 1 calc R . .
C18 C 0.9400(4) 0.3082(4) 0.0377(4) 0.0161(10) Uani 1 1 d . . .
C15 C 0.8471(4) 0.2145(4) 0.0151(4) 0.0189(11) Uani 1 1 d . . .
H15A H 0.8290 0.1873 -0.0551 0.023 Uiso 1 1 calc R . .
H15B H 0.8676 0.1605 0.0405 0.023 Uiso 1 1 calc R . .
C16 C 1.0787(5) 0.5444(5) 0.2463(4) 0.0254(13) Uani 1 1 d . . .
H16A H 1.1239 0.5208 0.2892 0.030 Uiso 1 1 calc R . .
H16B H 1.1184 0.6096 0.2381 0.030 Uiso 1 1 calc R . .
C8 C 0.7961(5) 0.6819(5) 0.6988(4) 0.0244(12) Uani 1 1 d . . .
H8A H 0.7740 0.6185 0.7174 0.037 Uiso 1 1 calc R . .
H8B H 0.7602 0.7327 0.7318 0.037 Uiso 1 1 calc R . .
H8C H 0.8715 0.7077 0.7164 0.037 Uiso 1 1 calc R . .
S4 S -0.07922(13) 0.05965(12) 0.20996(11) 0.0276(3) Uiso 1 1 d . . .
C20 C 1.0869(5) 0.4104(5) -0.0172(4) 0.0229(12) Uani 1 1 d . . .
H20 H 1.1278 0.4204 -0.0663 0.027 Uiso 1 1 calc R . .
O13 O 0.6689(4) 0.3139(4) 0.7388(4) 0.0402(12) Uiso 1 1 d . . .
C6 C 0.4034(5) 0.4948(4) 0.1021(4) 0.0220(12) Uani 1 1 d . . .
H6A H 0.3495 0.4668 0.1370 0.033 Uiso 1 1 calc R . .
H6B H 0.3751 0.5344 0.0637 0.033 Uiso 1 1 calc R . .
H6C H 0.4629 0.5391 0.1475 0.033 Uiso 1 1 calc R . .
C4 C 0.2410(5) 0.2416(5) 0.0389(4) 0.0276(13) Uani 1 1 d . . .
H4A H 0.2458 0.2869 -0.0034 0.041 Uiso 1 1 calc R . .
H4B H 0.1864 0.2531 0.0793 0.041 Uiso 1 1 calc R . .
H4C H 0.2240 0.1705 0.0004 0.041 Uiso 1 1 calc R . .
F3 F 0.8106(4) 0.2393(4) 0.5984(4) 0.0581(12) Uiso 1 1 d . . .
O14 O 0.5960(4) 0.1333(4) 0.7303(4) 0.0445(12) Uiso 1 1 d . . .
C3 C 0.4014(6) -0.0095(5) 0.0946(5) 0.0418(19) Uani 1 1 d . . .
H3A H 0.4191 -0.0352 0.1492 0.063 Uiso 1 1 calc R . .
H3B H 0.4119 -0.0561 0.0356 0.063 Uiso 1 1 calc R . .
H3C H 0.3284 -0.0047 0.0913 0.063 Uiso 1 1 calc R . .
F1 F 0.7484(4) 0.0791(4) 0.5940(4) 0.0652(14) Uiso 1 1 d . . .
F2 F 0.6497(4) 0.1668(4) 0.5427(4) 0.0621(13) Uiso 1 1 d . . .
C23 C 0.7258(6) 0.1717(6) 0.6124(5) 0.0351(15) Uiso 1 1 d . . .
C12 C 0.8534(5) 0.7788(5) 0.2440(4) 0.0275(13) Uani 1 1 d . . .
H12A H 0.9184 0.8018 0.2883 0.041 Uiso 1 1 calc R . .
H12B H 0.8510 0.8263 0.2045 0.041 Uiso 1 1 calc R . .
H12C H 0.8501 0.7106 0.2028 0.041 Uiso 1 1 calc R . .
C9 C 1.0173(5) 0.6792(5) 0.5472(4) 0.0259(13) Uani 1 1 d . . .
H9A H 1.0819 0.6567 0.5359 0.039 Uiso 1 1 calc R . .
H9B H 1.0295 0.7332 0.6072 0.039 Uiso 1 1 calc R . .
H9C H 0.9950 0.7055 0.4944 0.039 Uiso 1 1 calc R . .
O17 O -0.0579(4) 0.1682(4) 0.2156(4) 0.0388(11) Uiso 1 1 d . . .
F4 F 0.0319(5) -0.0794(5) 0.1574(5) 0.0795(17) Uiso 1 1 d . . .
C1 C 0.6607(6) 0.0823(6) 0.2395(7) 0.048(2) Uani 1 1 d . . .
H1A H 0.6438 0.0474 0.1712 0.072 Uiso 1 1 calc R . .
H1B H 0.6752 0.0340 0.2749 0.072 Uiso 1 1 calc R . .
H1C H 0.7223 0.1385 0.2497 0.072 Uiso 1 1 calc R . .
C2 C 0.3767(7) 0.1239(8) 0.3364(6) 0.062(3) Uani 1 1 d . . .
H2A H 0.3346 0.0554 0.3046 0.093 Uiso 1 1 calc R . .
H2B H 0.3358 0.1616 0.3791 0.093 Uiso 1 1 calc R . .
H2C H 0.4393 0.1189 0.3736 0.093 Uiso 1 1 calc R . .
C10 C 0.8815(6) 0.9076(5) 0.5016(5) 0.0340(15) Uani 1 1 d . . .
H10A H 0.8872 0.9395 0.4487 0.051 Uiso 1 1 calc R . .
H10B H 0.9460 0.9336 0.5466 0.051 Uiso 1 1 calc R . .
H10C H 0.8228 0.9238 0.5346 0.051 Uiso 1 1 calc R . .
C5 C 0.4135(5) 0.2259(5) -0.1232(4) 0.0279(13) Uani 1 1 d . . .
H5A H 0.3893 0.2876 -0.1245 0.042 Uiso 1 1 calc R . .
H5B H 0.3535 0.1678 -0.1354 0.042 Uiso 1 1 calc R . .
H5C H 0.4591 0.2128 -0.1725 0.042 Uiso 1 1 calc R . .
O16 O -0.1592(4) -0.0039(4) 0.1326(4) 0.0475(13) Uiso 1 1 d . . .
F6 F 0.0702(5) 0.0486(5) 0.0978(5) 0.0853(18) Uiso 1 1 d . . .
O15 O 0.7808(5) 0.2141(5) 0.7944(5) 0.0609(16) Uiso 1 1 d . . .
F5 F 0.1245(5) 0.0668(5) 0.2450(4) 0.0761(16) Uiso 1 1 d . . .
O18 O -0.0872(4) 0.0348(4) 0.3010(4) 0.0438(12) Uiso 1 1 d . . .
C11 C 0.5896(8) 0.8113(11) 0.3922(7) 0.093(5) Uani 1 1 d . . .
H11A H 0.6256 0.8730 0.3765 0.140 Uiso 1 1 calc R . .
H11B H 0.5407 0.8289 0.4373 0.140 Uiso 1 1 calc R . .
H11C H 0.5513 0.7616 0.3339 0.140 Uiso 1 1 calc R . .
C24 C 0.0433(7) 0.0230(6) 0.1749(6) 0.0454(18) Uiso 1 1 d . . .

loop_
_atom_site_aniso_label
_atom_site_aniso_U_11
_atom_site_aniso_U_22
_atom_site_aniso_U_33
_atom_site_aniso_U_23
_atom_site_aniso_U_13
_atom_site_aniso_U_12
C7 0.027(3) 0.026(3) 0.027(3) 0.013(3) 0.011(2) 0.005(2)
Ru1 0.0121(2) 0.0145(2) 0.0116(2) 0.00447(17) 0.00115(15) 0.00146(16)
Ru2 0.0127(2) 0.0155(2) 0.0110(2) 0.00377(16) 0.00081(15) 0.00177(16)
Br1 0.0178(3) 0.0188(3) 0.0163(3) 0.0047(2) -0.0008(2) 0.0044(2)
Br2 0.0170(3) 0.0181(3) 0.0131(3) 0.0056(2) 0.00072(19) -0.0003(2)
P4 0.0163(7) 0.0174(7) 0.0156(6) 0.0062(5) 0.0012(5) 0.0017(5)
P1 0.0187(7) 0.0153(7) 0.0183(7) 0.0068(5) 0.0031(5) 0.0029(5)
S1 0.0129(6) 0.0183(6) 0.0157(6) 0.0043(5) 0.0020(5) 0.0013(5)
P3 0.0149(7) 0.0198(7) 0.0123(6) 0.0040(5) 0.0003(5) 0.0038(5)
P2 0.0139(7) 0.0173(7) 0.0129(6) 0.0050(5) 0.0000(5) 0.0012(5)
S2 0.0148(6) 0.0175(6) 0.0142(6) 0.0026(5) 0.0016(5) 0.0015(5)
O4 0.0153(19) 0.022(2) 0.0190(19) 0.0062(16) -0.0013(15) 0.0002(15)
O8 0.024(2) 0.020(2) 0.0097(17) 0.0017(15) 0.0009(15) 0.0064(16)
O10 0.020(2) 0.0160(19) 0.023(2) 0.0035(16) -0.0001(16) -0.0021(15)
O11 0.028(2) 0.023(2) 0.028(2) 0.0078(18) 0.0071(18) 0.0122(18)
O3 0.035(2) 0.015(2) 0.022(2) 0.0009(16) 0.0092(18) -0.0043(17)
O6 0.022(2) 0.020(2) 0.0208(19) 0.0111(16) 0.0026(15) 0.0023(16)
N1 0.014(2) 0.020(2) 0.022(2) 0.0068(19) 0.0003(18) 0.0009(18)
N2 0.019(2) 0.015(2) 0.012(2) 0.0015(17) -0.0002(17) 0.0003(18)
O7 0.023(2) 0.023(2) 0.0157(18) 0.0063(16) 0.0033(15) 0.0068(16)
O2 0.021(2) 0.031(2) 0.028(2) 0.0183(19) 0.0094(17) 0.0073(17)
O1 0.024(2) 0.031(2) 0.043(3) 0.024(2) 0.0072(19) 0.0112(18)
O12 0.027(2) 0.022(2) 0.019(2) 0.0080(16) 0.0035(16) 0.0034(17)
O5 0.029(2) 0.027(2) 0.0115(18) 0.0029(16) 0.0009(16) 0.0111(18)
C14 0.017(3) 0.022(3) 0.016(3) 0.007(2) -0.004(2) 0.000(2)
C13 0.018(3) 0.017(3) 0.016(3) 0.006(2) 0.000(2) -0.002(2)
O9 0.017(2) 0.033(2) 0.0185(19) 0.0080(17) -0.0028(15) 0.0060(17)
C22 0.018(3) 0.023(3) 0.016(3) 0.004(2) 0.002(2) 0.009(2)
C19 0.023(3) 0.018(3) 0.019(3) 0.007(2) 0.009(2) 0.010(2)
C21 0.016(3) 0.019(3) 0.027(3) 0.008(2) 0.005(2) 0.003(2)
C17 0.016(3) 0.027(3) 0.019(3) 0.010(2) 0.007(2) 0.008(2)
C18 0.015(3) 0.019(3) 0.017(2) 0.008(2) 0.003(2) 0.006(2)
C15 0.019(3) 0.019(3) 0.020(3) 0.006(2) 0.004(2) 0.007(2)
C16 0.019(3) 0.031(3) 0.022(3) 0.004(2) 0.007(2) 0.001(2)
C8 0.027(3) 0.035(3) 0.007(2) 0.000(2) 0.000(2) 0.007(3)
C20 0.021(3) 0.031(3) 0.023(3) 0.014(2) 0.009(2) 0.010(2)
C6 0.027(3) 0.021(3) 0.022(3) 0.008(2) 0.003(2) 0.010(2)
C4 0.017(3) 0.039(4) 0.024(3) 0.009(3) 0.000(2) 0.001(3)
C3 0.059(5) 0.020(3) 0.035(4) 0.001(3) 0.017(3) -0.012(3)
C12 0.035(4) 0.021(3) 0.027(3) 0.010(2) 0.011(3) 0.002(3)
C9 0.019(3) 0.030(3) 0.025(3) 0.007(3) 0.000(2) -0.001(2)
C1 0.039(4) 0.032(4) 0.077(6) 0.021(4) 0.006(4) 0.012(3)
C2 0.068(6) 0.097(7) 0.060(5) 0.064(5) 0.046(5) 0.041(5)
C10 0.044(4) 0.016(3) 0.034(4) 0.001(3) 0.000(3) -0.004(3)
C5 0.033(3) 0.034(3) 0.013(3) 0.002(2) -0.003(2) 0.006(3)
C11 0.079(7) 0.206(14) 0.050(5) 0.060(7) 0.033(5) 0.117(9)

loop_
_atom_type_symbol
_atom_type_description
_atom_type_scat_dispersion_real
_atom_type_scat_dispersion_imag
_atom_type_scat_source
C C 0.0033 0.0016 'International Tables Vol C Tables 4.2.6.8 and 6.1.1.4'
H H 0.0000 0.0000 'International Tables Vol C Tables 4.2.6.8 and 6.1.1.4'
N N 0.0061 0.0033 'International Tables Vol C Tables 4.2.6.8 and 6.1.1.4'
O O 0.0106 0.0060 'International Tables Vol C Tables 4.2.6.8 and 6.1.1.4'
F F 0.0171 0.0103 'International Tables Vol C Tables 4.2.6.8 and 6.1.1.4'
P P 0.1023 0.0942 'International Tables Vol C Tables 4.2.6.8 and 6.1.1.4'
S S 0.1246 0.1234 'International Tables Vol C Tables 4.2.6.8 and 6.1.1.4'
Br Br -0.2901 2.4595 'International Tables Vol C Tables 4.2.6.8 and 6.1.1.4'
Ru Ru -1.2594 0.8363 'International Tables Vol C Tables 4.2.6.8 and 6.1.1.4'

loop_
_geom_angle_atom_site_label_1
_geom_angle_atom_site_label_2
_geom_angle_atom_site_label_3
_geom_angle
_geom_angle_site_symmetry_1
_geom_angle_site_symmetry_3
_geom_angle_publ_flag
N1 Ru1 S1 175.20(13) . . ?
N1 Ru1 P2 93.96(13) . . ?
S1 Ru1 P2 90.29(5) . . ?
N1 Ru1 P1 92.17(13) . . ?
S1 Ru1 P1 90.16(5) . . ?
P2 Ru1 P1 88.66(5) . . ?
N1 Ru1 Br1 83.84(13) . . ?
S1 Ru1 Br1 91.80(4) . . ?
P2 Ru1 Br1 176.44(4) . . ?
P1 Ru1 Br1 94.21(4) . . ?
N1 Ru1 Br2 86.76(13) . . ?
S1 Ru1 Br2 90.67(4) . . ?
P2 Ru1 Br2 94.53(4) . . ?
P1 Ru1 Br2 176.69(4) . . ?
Br1 Ru1 Br2 82.56(2) . . ?
N2 Ru2 S2 175.38(12) . . ?
N2 Ru2 P4 93.49(13) . . ?
S2 Ru2 P4 89.10(5) . . ?
N2 Ru2 P3 92.35(12) . . ?
S2 Ru2 P3 91.39(5) . . ?
P4 Ru2 P3 91.91(5) . . ?
N2 Ru2 Br1 84.89(12) . . ?
S2 Ru2 Br1 92.35(4) . . ?
P4 Ru2 Br1 177.07(4) . . ?
P3 Ru2 Br1 90.61(4) . . ?
N2 Ru2 Br2 86.16(12) . . ?
S2 Ru2 Br2 89.80(4) . . ?
P4 Ru2 Br2 95.13(4) . . ?
P3 Ru2 Br2 172.88(4) . . ?
Br1 Ru2 Br2 82.33(2) . . ?
Ru1 Br1 Ru2 88.07(2) . . ?
Ru1 Br2 Ru2 86.732(19) . . ?
O11 P4 O10 105.5(2) . . ?
O11 P4 O12 100.4(2) . . ?
O10 P4 O12 105.9(2) . . ?
O11 P4 Ru2 115.91(17) . . ?
O10 P4 Ru2 110.88(16) . . ?
O12 P4 Ru2 117.03(16) . . ?
O3 P1 O2 108.2(2) . . ?
O3 P1 O1 107.3(3) . . ?
O2 P1 O1 99.9(2) . . ?
O3 P1 Ru1 109.69(16) . . ?
O2 P1 Ru1 113.28(17) . . ?
O1 P1 Ru1 117.68(18) . . ?
S2 S1 Ru1 111.84(7) . . ?
O9 P3 O8 109.0(2) . . ?
O9 P3 O7 93.6(2) . . ?
O8 P3 O7 105.4(2) . . ?
O9 P3 Ru2 119.02(16) . . ?
O8 P3 Ru2 112.34(15) . . ?
O7 P3 Ru2 115.36(16) . . ?
O5 P2 O4 110.2(2) . . ?
O5 P2 O6 100.9(2) . . ?
O4 P2 O6 105.1(2) . . ?
O5 P2 Ru1 111.38(16) . . ?
O4 P2 Ru1 110.51(15) . . ?
O6 P2 Ru1 118.17(16) . . ?
S1 S2 Ru2 111.59(7) . . ?
C4 O4 P2 124.2(3) . . ?
C8 O8 P3 119.9(3) . . ?
C10 O10 P4 121.5(4) . . ?
C11 O11 P4 128.2(4) . . ?
C3 O3 P1 122.1(4) . . ?
C6 O6 P2 122.7(3) . . ?
C13 N1 Ru1 166.0(5) . . ?
C14 N2 Ru2 167.7(4) . . ?
C7 O7 P3 120.4(4) . . ?
C2 O2 P1 127.0(5) . . ?
C1 O1 P1 120.9(5) . . ?
C12 O12 P4 121.5(4) . . ?
C5 O5 P2 126.0(4) . . ?
O15 S3 O14 116.8(3) . . ?
O15 S3 O13 113.7(3) . . ?
O14 S3 O13 114.8(3) . . ?
O15 S3 C23 102.6(4) . . ?
O14 S3 C23 102.5(3) . . ?
O13 S3 C23 104.0(3) . . ?
N2 C14 C16 177.0(6) . . ?
N1 C13 C15 176.3(6) . . ?
C9 O9 P3 125.4(4) . . ?
C17 C22 C21 119.7(5) . . ?
C17 C22 C16 122.7(5) . . ?
C21 C22 C16 117.7(5) . . ?
C20 C19 C18 121.0(5) . . ?
C20 C21 C22 119.7(5) . . ?
C22 C17 C18 121.3(5) . . ?
C17 C18 C19 118.3(5) . . ?
C17 C18 C15 122.0(5) . . ?
C19 C18 C15 119.7(5) . . ?
C13 C15 C18 111.8(5) . . ?
C14 C16 C22 111.6(5) . . ?
O16 S4 O18 114.6(3) . . ?
O16 S4 O17 114.5(3) . . ?
O18 S4 O17 115.1(3) . . ?
O16 S4 C24 104.1(4) . . ?
O18 S4 C24 103.1(3) . . ?
O17 S4 C24 103.3(3) . . ?
C19 C20 C21 120.0(5) . . ?
F1 C23 F2 106.7(6) . . ?
F1 C23 F3 107.6(6) . . ?
F2 C23 F3 104.8(6) . . ?
F1 C23 S3 112.8(5) . . ?
F2 C23 S3 112.4(5) . . ?
F3 C23 S3 112.1(5) . . ?
F6 C24 F5 107.3(7) . . ?
F6 C24 F4 107.6(7) . . ?
F5 C24 F4 106.8(7) . . ?
F6 C24 S4 112.7(6) . . ?
F5 C24 S4 111.8(6) . . ?
F4 C24 S4 110.4(6) . . ?

loop_
_geom_bond_atom_site_label_1
_geom_bond_atom_site_label_2
_geom_bond_distance
_geom_bond_site_symmetry_2
_geom_bond_publ_flag
C7 O7 1.439(7) . ?
Ru1 N1 2.095(5) . ?
Ru1 S1 2.2022(13) . ?
Ru1 P2 2.2570(14) . ?
Ru1 P1 2.2602(14) . ?
Ru1 Br1 2.5911(7) . ?
Ru1 Br2 2.6223(7) . ?
Ru2 N2 2.083(5) . ?
Ru2 S2 2.2103(14) . ?
Ru2 P4 2.2564(15) . ?
Ru2 P3 2.2674(14) . ?
Ru2 Br1 2.5965(8) . ?
Ru2 Br2 2.6289(8) . ?
P4 O11 1.576(4) . ?
P4 O10 1.578(4) . ?
P4 O12 1.592(4) . ?
P1 O3 1.570(4) . ?
P1 O2 1.572(4) . ?
P1 O1 1.578(4) . ?
S1 S2 1.9726(19) . ?
P3 O9 1.572(4) . ?
P3 O8 1.582(4) . ?
P3 O7 1.598(4) . ?
P2 O5 1.567(4) . ?
P2 O4 1.583(4) . ?
P2 O6 1.590(4) . ?
O4 C4 1.457(7) . ?
O8 C8 1.465(6) . ?
O10 C10 1.458(7) . ?
O11 C11 1.423(8) . ?
O3 C3 1.463(7) . ?
O6 C6 1.440(7) . ?
N1 C13 1.148(7) . ?
N2 C14 1.136(7) . ?
O2 C2 1.424(7) . ?
O1 C1 1.440(9) . ?
O12 C12 1.433(7) . ?
O5 C5 1.452(7) . ?
S3 O15 1.419(7) . ?
S3 O14 1.428(6) . ?
S3 O13 1.442(5) . ?
S3 C23 1.811(7) . ?
C14 C16 1.476(8) . ?
C13 C15 1.466(8) . ?
O9 C9 1.454(7) . ?
C22 C17 1.383(8) . ?
C22 C21 1.396(7) . ?
C22 C16 1.510(8) . ?
C19 C20 1.379(8) . ?
C19 C18 1.400(7) . ?
C21 C20 1.393(8) . ?
C17 C18 1.390(8) . ?
C18 C15 1.515(7) . ?
S4 O16 1.426(6) . ?
S4 O18 1.427(5) . ?
S4 O17 1.428(5) . ?
S4 C24 1.829(8) . ?
F3 C23 1.344(8) . ?
F1 C23 1.321(8) . ?
F2 C23 1.324(8) . ?
F4 C24 1.330(9) . ?
F6 C24 1.286(10) . ?
F5 C24 1.325(10) . ?

loop_
_geom_torsion_atom_site_label_1
_geom_torsion_atom_site_label_2
_geom_torsion_atom_site_label_3
_geom_torsion_atom_site_label_4
_geom_torsion
_geom_torsion_site_symmetry_1
_geom_torsion_site_symmetry_2
_geom_torsion_site_symmetry_3
_geom_torsion_site_symmetry_4
_geom_torsion_publ_flag
N1 Ru1 Br1 Ru2 120.92(12) . . . . ?
S1 Ru1 Br1 Ru2 -57.05(4) . . . . ?
P2 Ru1 Br1 Ru2 68.9(7) . . . . ?
P1 Ru1 Br1 Ru2 -147.35(4) . . . . ?
Br2 Ru1 Br1 Ru2 33.39(2) . . . . ?
N2 Ru2 Br1 Ru1 -120.12(12) . . . . ?
S2 Ru2 Br1 Ru1 56.16(4) . . . . ?
P4 Ru2 Br1 Ru1 -63.4(8) . . . . ?
P3 Ru2 Br1 Ru1 147.58(4) . . . . ?
Br2 Ru2 Br1 Ru1 -33.318(19) . . . . ?
N1 Ru1 Br2 Ru2 -117.17(13) . . . . ?
S1 Ru1 Br2 Ru2 58.76(4) . . . . ?
P2 Ru1 Br2 Ru2 149.10(4) . . . . ?
P1 Ru1 Br2 Ru2 -45.9(7) . . . . ?
Br1 Ru1 Br2 Ru2 -32.967(19) . . . . ?
N2 Ru2 Br2 Ru1 118.27(12) . . . . ?
S2 Ru2 Br2 Ru1 -59.49(4) . . . . ?
P4 Ru2 Br2 Ru1 -148.56(4) . . . . ?
P3 Ru2 Br2 Ru1 40.2(3) . . . . ?
Br1 Ru2 Br2 Ru1 32.91(2) . . . . ?
N2 Ru2 P4 O11 -173.2(2) . . . . ?
S2 Ru2 P4 O11 10.59(19) . . . . ?
P3 Ru2 P4 O11 -80.77(19) . . . . ?
Br1 Ru2 P4 O11 130.2(8) . . . . ?
Br2 Ru2 P4 O11 100.31(19) . . . . ?
N2 Ru2 P4 O10 -53.0(2) . . . . ?
S2 Ru2 P4 O10 130.82(17) . . . . ?
P3 Ru2 P4 O10 39.46(17) . . . . ?
Br1 Ru2 P4 O10 -109.6(8) . . . . ?
Br2 Ru2 P4 O10 -139.47(16) . . . . ?
N2 Ru2 P4 O12 68.5(2) . . . . ?
S2 Ru2 P4 O12 -107.64(18) . . . . ?
P3 Ru2 P4 O12 161.00(18) . . . . ?
Br1 Ru2 P4 O12 12.0(9) . . . . ?
Br2 Ru2 P4 O12 -17.92(18) . . . . ?
N1 Ru1 P1 O3 -49.2(2) . . . . ?
S1 Ru1 P1 O3 135.01(19) . . . . ?
P2 Ru1 P1 O3 44.73(19) . . . . ?
Br1 Ru1 P1 O3 -133.17(19) . . . . ?
Br2 Ru1 P1 O3 -120.4(7) . . . . ?
N1 Ru1 P1 O2 -170.2(2) . . . . ?
S1 Ru1 P1 O2 13.99(18) . . . . ?
P2 Ru1 P1 O2 -76.29(18) . . . . ?
Br1 Ru1 P1 O2 105.81(18) . . . . ?
Br2 Ru1 P1 O2 118.6(7) . . . . ?
N1 Ru1 P1 O1 73.8(2) . . . . ?
S1 Ru1 P1 O1 -102.0(2) . . . . ?
P2 Ru1 P1 O1 167.8(2) . . . . ?
Br1 Ru1 P1 O1 -10.1(2) . . . . ?
Br2 Ru1 P1 O1 2.7(8) . . . . ?
N1 Ru1 S1 S2 16.9(15) . . . . ?
P2 Ru1 S1 S2 -135.29(8) . . . . ?
P1 Ru1 S1 S2 136.05(8) . . . . ?
Br1 Ru1 S1 S2 41.83(7) . . . . ?
Br2 Ru1 S1 S2 -40.75(7) . . . . ?
N2 Ru2 P3 O9 0.2(2) . . . . ?
S2 Ru2 P3 O9 177.47(19) . . . . ?
P4 Ru2 P3 O9 -93.39(19) . . . . ?
Br1 Ru2 P3 O9 85.10(19) . . . . ?
Br2 Ru2 P3 O9 77.9(4) . . . . ?
N2 Ru2 P3 O8 129.2(2) . . . . ?
S2 Ru2 P3 O8 -53.48(17) . . . . ?
P4 Ru2 P3 O8 35.67(17) . . . . ?
Br1 Ru2 P3 O8 -145.84(17) . . . . ?
Br2 Ru2 P3 O8 -153.0(3) . . . . ?
N2 Ru2 P3 O7 -109.9(2) . . . . ?
S2 Ru2 P3 O7 67.41(17) . . . . ?
P4 Ru2 P3 O7 156.55(17) . . . . ?
Br1 Ru2 P3 O7 -24.96(17) . . . . ?
Br2 Ru2 P3 O7 -32.1(4) . . . . ?
N1 Ru1 P2 O5 10.8(2) . . . . ?
S1 Ru1 P2 O5 -171.42(18) . . . . ?
P1 Ru1 P2 O5 -81.27(18) . . . . ?
Br1 Ru1 P2 O5 62.6(7) . . . . ?
Br2 Ru1 P2 O5 97.88(17) . . . . ?
N1 Ru1 P2 O4 133.7(2) . . . . ?
S1 Ru1 P2 O4 -48.59(17) . . . . ?
P1 Ru1 P2 O4 41.57(17) . . . . ?
Br1 Ru1 P2 O4 -174.5(6) . . . . ?
Br2 Ru1 P2 O4 -139.29(17) . . . . ?
N1 Ru1 P2 O6 -105.3(2) . . . . ?
S1 Ru1 P2 O6 72.43(18) . . . . ?
P1 Ru1 P2 O6 162.58(18) . . . . ?
Br1 Ru1 P2 O6 -53.5(7) . . . . ?
Br2 Ru1 P2 O6 -18.27(18) . . . . ?
Ru1 S1 S2 Ru2 -2.12(9) . . . . ?
N2 Ru2 S2 S1 14.7(16) . . . . ?
P4 Ru2 S2 S1 138.77(8) . . . . ?
P3 Ru2 S2 S1 -129.34(8) . . . . ?
Br1 Ru2 S2 S1 -38.68(7) . . . . ?
Br2 Ru2 S2 S1 43.64(7) . . . . ?
O5 P2 O4 C4 -56.9(5) . . . . ?
O6 P2 O4 C4 51.1(5) . . . . ?
Ru1 P2 O4 C4 179.6(4) . . . . ?
O9 P3 O8 C8 -48.0(4) . . . . ?
O7 P3 O8 C8 51.5(4) . . . . ?
Ru2 P3 O8 C8 177.9(3) . . . . ?
O11 P4 O10 C10 -47.0(5) . . . . ?
O12 P4 O10 C10 58.9(5) . . . . ?
Ru2 P4 O10 C10 -173.2(4) . . . . ?
O10 P4 O11 C11 121.6(9) . . . . ?
O12 P4 O11 C11 11.8(9) . . . . ?
Ru2 P4 O11 C11 -115.3(8) . . . . ?
O2 P1 O3 C3 -46.3(6) . . . . ?
O1 P1 O3 C3 60.8(6) . . . . ?
Ru1 P1 O3 C3 -170.3(5) . . . . ?
O5 P2 O6 C6 171.4(4) . . . . ?
O4 P2 O6 C6 56.8(4) . . . . ?
Ru1 P2 O6 C6 -67.0(4) . . . . ?
S1 Ru1 N1 C13 2(3) . . . . ?
P2 Ru1 N1 C13 153.8(18) . . . . ?
P1 Ru1 N1 C13 -117.4(18) . . . . ?
Br1 Ru1 N1 C13 -23.3(18) . . . . ?
Br2 Ru1 N1 C13 59.5(18) . . . . ?
S2 Ru2 N2 C14 -17(3) . . . . ?
P4 Ru2 N2 C14 -141(2) . . . . ?
P3 Ru2 N2 C14 127(2) . . . . ?
Br1 Ru2 N2 C14 36(2) . . . . ?
Br2 Ru2 N2 C14 -46(2) . . . . ?
O9 P3 O7 C7 170.7(4) . . . . ?
O8 P3 O7 C7 59.8(4) . . . . ?
Ru2 P3 O7 C7 -64.7(4) . . . . ?
O3 P1 O2 C2 98.2(7) . . . . ?
O1 P1 O2 C2 -13.9(7) . . . . ?
Ru1 P1 O2 C2 -139.9(7) . . . . ?
O3 P1 O1 C1 53.4(6) . . . . ?
O2 P1 O1 C1 166.2(5) . . . . ?
Ru1 P1 O1 C1 -70.8(5) . . . . ?
O11 P4 O12 C12 167.1(4) . . . . ?
O10 P4 O12 C12 57.5(5) . . . . ?
Ru2 P4 O12 C12 -66.6(4) . . . . ?
O4 P2 O5 C5 68.5(5) . . . . ?
O6 P2 O5 C5 -42.2(5) . . . . ?
Ru1 P2 O5 C5 -168.5(4) . . . . ?
Ru2 N2 C14 C16 -17(13) . . . . ?
Ru1 N1 C13 C15 5(11) . . . . ?
O8 P3 O9 C9 -68.3(5) . . . . ?
O7 P3 O9 C9 -176.0(4) . . . . ?
Ru2 P3 O9 C9 62.3(5) . . . . ?
C17 C22 C21 C20 1.1(8) . . . . ?
C16 C22 C21 C20 -178.9(5) . . . . ?
C21 C22 C17 C18 -2.5(8) . . . . ?
C16 C22 C17 C18 177.5(5) . . . . ?
C22 C17 C18 C19 2.1(8) . . . . ?
C22 C17 C18 C15 -178.2(5) . . . . ?
C20 C19 C18 C17 -0.4(8) . . . . ?
C20 C19 C18 C15 179.9(5) . . . . ?
N1 C13 C15 C18 -42(9) . . . . ?
C17 C18 C15 C13 43.0(7) . . . . ?
C19 C18 C15 C13 -137.4(5) . . . . ?
N2 C14 C16 C22 34(12) . . . . ?
C17 C22 C16 C14 -37.1(8) . . . . ?
C21 C22 C16 C14 142.9(5) . . . . ?
C18 C19 C20 C21 -0.9(8) . . . . ?
C22 C21 C20 C19 0.6(8) . . . . ?
O15 S3 C23 F1 60.5(6) . . . . ?
O14 S3 C23 F1 -61.0(6) . . . . ?
O13 S3 C23 F1 179.2(5) . . . . ?
O15 S3 C23 F2 -178.8(5) . . . . ?
O14 S3 C23 F2 59.7(6) . . . . ?
O13 S3 C23 F2 -60.1(6) . . . . ?
O15 S3 C23 F3 -61.0(6) . . . . ?
O14 S3 C23 F3 177.5(5) . . . . ?
O13 S3 C23 F3 57.7(6) . . . . ?
O16 S4 C24 F6 66.2(7) . . . . ?
O18 S4 C24 F6 -173.9(6) . . . . ?
O17 S4 C24 F6 -53.7(7) . . . . ?
O16 S4 C24 F5 -172.8(6) . . . . ?
O18 S4 C24 F5 -52.9(6) . . . . ?
O17 S4 C24 F5 67.3(6) . . . . ?
O16 S4 C24 F4 -54.1(6) . . . . ?
O18 S4 C24 F4 65.8(6) . . . . ?
O17 S4 C24 F4 -174.0(5) . . . . ?
